data_7048750
loop_
_publ_author_name
'Kathewad, Neha'
'M C, Anagha'
'Parvin, Nasrina'
'Parambath, Sneha'
'Parameswaran, Pattiyil'
'Khan, Shabana'

_publ_section_title
;
 Facile Buchwald-Hartwig coupling of sterically encumbered substrates
 effected by PNP ligands.
;
_journal_issue 8
_journal_name_full 'Dalton transactions (Cambridge, England : 2003)'
_journal_page_first 2730
_journal_page_last 2734
_journal_paper_doi 10.1039/c9dt00159j
_journal_volume 48
_journal_year 2019
_chemical_formula_sum 'C21 H25 N'
_chemical_formula_weight 291.42
_space_group_crystal_system monoclinic
_space_group_IT_number 14
_space_group_name_Hall '-P 2yn'
_space_group_name_H-M_alt 'P 1 21/n 1'
_symmetry_space_group_name_Hall '-P 2yn'
_symmetry_space_group_name_H-M 'P 1 21/n 1'
_atom_sites_solution_hydrogens mixed
_audit_creation_method SHELXL-2013
_audit_update_record
;
2018-10-09 deposited with the CCDC.
2019-01-24 downloaded from the CCDC.
;
_cell_angle_alpha 90
_cell_angle_beta 92.99(4)
_cell_angle_gamma 90
_cell_formula_units_Z 4
_cell_length_a 9.944(14)
_cell_length_b 12.969(19)
_cell_length_c 14.91(2)
_cell_measurement_temperature 150(2)
_cell_volume 1920(5)
_computing_structure_refinement 'SHELXL-2013 (Sheldrick, 2013)'
_diffrn_ambient_temperature 150(2)
_diffrn_measured_fraction_theta_full 0.999
_diffrn_measured_fraction_theta_max 0.822
_diffrn_radiation_type MoK\a
_diffrn_radiation_wavelength 0.71073
_diffrn_reflns_av_R_equivalents 0.3288
_diffrn_reflns_av_unetI/netI 0.1959
_diffrn_reflns_Laue_measured_fraction_full 0.999
_diffrn_reflns_Laue_measured_fraction_max 0.822
_diffrn_reflns_limit_h_max 13
_diffrn_reflns_limit_h_min -13
_diffrn_reflns_limit_k_max 17
_diffrn_reflns_limit_k_min -17
_diffrn_reflns_limit_l_max 19
_diffrn_reflns_limit_l_min -19
_diffrn_reflns_number 76735
_diffrn_reflns_point_group_measured_fraction_full 0.999
_diffrn_reflns_point_group_measured_fraction_max 0.822
_diffrn_reflns_theta_full 25.242
_diffrn_reflns_theta_max 30.370
_diffrn_reflns_theta_min 2.082
_exptl_absorpt_coefficient_mu 0.058
_exptl_crystal_density_diffrn 1.008
_exptl_crystal_F_000 632
_refine_diff_density_max 0.240
_refine_diff_density_min -0.249
_refine_diff_density_rms 0.060
_refine_ls_extinction_method none
_refine_ls_goodness_of_fit_ref 0.922
_refine_ls_hydrogen_treatment mixed
_refine_ls_matrix_type full
_refine_ls_number_parameters 210
_refine_ls_number_reflns 4764
_refine_ls_number_restraints 0
_refine_ls_restrained_S_all 0.922
_refine_ls_R_factor_all 0.2388
_refine_ls_R_factor_gt 0.0801
_refine_ls_shift/su_max 0.005
_refine_ls_shift/su_mean 0.000
_refine_ls_structure_factor_coef Fsqd
_refine_ls_weighting_details 'w=1/[\s^2^(Fo^2^)+(0.1000P)^2^+1.0000P] where P=(Fo^2^+2Fc^2^)/3'
_refine_ls_weighting_scheme calc
_refine_ls_wR_factor_gt 0.1965
_refine_ls_wR_factor_ref 0.2873
_reflns_Friedel_coverage 0.000
_reflns_number_gt 1699
_reflns_number_total 4764
_reflns_threshold_expression 'I > 2\s(I)'
_cod_data_source_file c9dt00159j2.cif
_cod_data_source_block TR1_a
_cod_depositor_comments 'Adding full bibliography for 7048750--7048752.cif.'
_cod_database_code 7048750
_shelx_space_group_comment
;
The symmetry employed for this shelxl refinement is uniquely defined
by the following loop, which should always be used as a source of
symmetry information in preference to the above space-group names.
They are only intended as comments.
;
_shelxl_version_number 2013-4

loop_
_space_group_symop_operation_xyz
'x, y, z'
'-x+1/2, y+1/2, -z+1/2'
'-x, -y, -z'
'x-1/2, -y-1/2, z-1/2'

loop_
_atom_site_label
_atom_site_type_symbol
_atom_site_fract_x
_atom_site_fract_y
_atom_site_fract_z
_atom_site_U_iso_or_equiv
_atom_site_adp_type
_atom_site_occupancy
_atom_site_site_symmetry_order
_atom_site_calc_flag
_atom_site_refinement_flags_posn
_atom_site_refinement_flags_adp
N001 N 0.2958(3) 0.8482(3) 0.5300(2) 0.0596(8) Uani 1 1 d . .
C1 C 0.4802(3) 0.8839(2) 0.4325(2) 0.0504(8) Uani 1 1 d . .
C003 C 0.4336(3) 0.8342(2) 0.5099(2) 0.0500(8) Uani 1 1 d . .
C004 C 0.1992(3) 0.6723(3) 0.5285(2) 0.0585(9) Uani 1 1 d . .
C005 C 0.5242(3) 0.7758(2) 0.5660(2) 0.0560(8) Uani 1 1 d . .
C006 C 0.2068(3) 0.7731(3) 0.5651(2) 0.0545(9) Uani 1 1 d . .
C007 C 0.2714(3) 0.6408(3) 0.4437(2) 0.0684(10) Uani 1 1 d . .
H007 H 0.3541 0.6842 0.4405 0.082 Uiso 1 1 calc R U
C008 C 0.6561(3) 0.7630(3) 0.5398(3) 0.0641(10) Uani 1 1 d . .
H008 H 0.7162 0.7223 0.5766 0.077 Uiso 1 1 calc R U
C009 C 0.6151(3) 0.8684(3) 0.4106(2) 0.0626(9) Uani 1 1 d . .
H009 H 0.6462 0.9011 0.3586 0.075 Uiso 1 1 calc R U
C00A C 0.7041(3) 0.8073(3) 0.4621(3) 0.0674(10) Uani 1 1 d . .
C00B C 0.3869(3) 0.9508(3) 0.3733(2) 0.0684(10) Uani 1 1 d . .
H00C H 0.4366 0.9789 0.3238 0.103 Uiso 1 1 calc R U
H00D H 0.3525 1.0075 0.4090 0.103 Uiso 1 1 calc R U
H00E H 0.3113 0.9091 0.3490 0.103 Uiso 1 1 calc R U
C00C C 0.1232(3) 0.8029(3) 0.6356(2) 0.0628(9) Uani 1 1 d . .
C00D C 0.1149(3) 0.6013(3) 0.5690(3) 0.0732(11) Uani 1 1 d . .
H00F H 0.1110 0.5326 0.5470 0.088 Uiso 1 1 calc R U
C00E C 0.4833(4) 0.7281(3) 0.6546(3) 0.0823(12) Uani 1 1 d . .
H00G H 0.4282 0.6666 0.6420 0.123 Uiso 1 1 calc R U
H00H H 0.4313 0.7784 0.6875 0.123 Uiso 1 1 calc R U
H45 H 0.5643 0.7087 0.6910 0.123 Uiso 1 1 calc R U
C00F C 0.0371(4) 0.6278(4) 0.6400(3) 0.0828(12) Uani 1 1 d . .
H00J H -0.0176 0.5774 0.6665 0.099 Uiso 1 1 calc R U
C00G C 0.0395(4) 0.7280(4) 0.6722(3) 0.0795(12) Uani 1 1 d . .
H00K H -0.0162 0.7464 0.7196 0.095 Uiso 1 1 calc R U
C00H C 0.1216(4) 0.9123(3) 0.6734(3) 0.0845(12) Uani 1 1 d . .
H00L H 0.1851 0.9544 0.6386 0.101 Uiso 1 1 calc R U
C00I C 0.1802(5) 0.6635(4) 0.3605(3) 0.1081(16) Uani 1 1 d . .
H00M H 0.1002 0.6193 0.3606 0.162 Uiso 1 1 calc R U
H00N H 0.2292 0.6496 0.3064 0.162 Uiso 1 1 calc R U
H00O H 0.1527 0.7360 0.3610 0.162 Uiso 1 1 calc R U
C00J C 0.8486(3) 0.7879(4) 0.4344(3) 0.0998(14) Uani 1 1 d . .
H00P H 0.9098 0.8370 0.4653 0.150 Uiso 1 1 calc R U
H00Q H 0.8525 0.7968 0.3693 0.150 Uiso 1 1 calc R U
H00R H 0.8756 0.7174 0.4508 0.150 Uiso 1 1 calc R U
C00K C 0.3145(5) 0.5277(4) 0.4427(3) 0.1201(17) Uani 1 1 d . .
H00S H 0.3700 0.5124 0.4973 0.180 Uiso 1 1 calc R U
H42 H 0.3667 0.5147 0.3899 0.180 Uiso 1 1 calc R U
H00U H 0.2344 0.4836 0.4403 0.180 Uiso 1 1 calc R U
C00L C -0.0184(5) 0.9626(4) 0.6611(4) 0.1314(19) Uani 1 1 d . .
H00V H -0.0832 0.9233 0.6948 0.197 Uiso 1 1 calc R U
H00W H -0.0472 0.9628 0.5972 0.197 Uiso 1 1 calc R U
H43 H -0.0140 1.0336 0.6834 0.197 Uiso 1 1 calc R U
C00M C 0.1705(6) 0.9179(5) 0.7724(4) 0.170(3) Uani 1 1 d . .
H44 H 0.1093 0.8784 0.8087 0.256 Uiso 1 1 calc R U
H46 H 0.1720 0.9900 0.7921 0.256 Uiso 1 1 calc R U
H41 H 0.2614 0.8889 0.7797 0.256 Uiso 1 1 calc R U
H47 H 0.262(3) 0.903(3) 0.518(2) 0.065(12) Uiso 1 1 d . .

loop_
_atom_site_aniso_label
_atom_site_aniso_U_11
_atom_site_aniso_U_22
_atom_site_aniso_U_33
_atom_site_aniso_U_23
_atom_site_aniso_U_13
_atom_site_aniso_U_12
N001 0.0488(16) 0.054(2) 0.076(2) 0.0079(16) 0.0091(13) 0.0047(15)
C1 0.0505(17) 0.0463(19) 0.0542(19) -0.0066(15) 0.0024(14) -0.0026(14)
C003 0.0463(17) 0.0471(19) 0.057(2) -0.0071(16) 0.0025(14) -0.0025(14)
C004 0.0487(18) 0.065(2) 0.061(2) -0.0019(18) -0.0045(15) -0.0054(16)
C005 0.0528(19) 0.052(2) 0.062(2) 0.0016(17) -0.0039(15) -0.0081(15)
C006 0.0441(17) 0.062(2) 0.056(2) 0.0025(17) -0.0014(15) -0.0054(15)
C007 0.060(2) 0.069(2) 0.076(3) -0.018(2) 0.0038(18) -0.0101(18)
C008 0.054(2) 0.055(2) 0.082(3) -0.0050(19) -0.0082(18) 0.0032(16)
C009 0.058(2) 0.065(2) 0.065(2) -0.0045(18) 0.0121(17) -0.0053(17)
C00A 0.0479(19) 0.072(2) 0.083(3) -0.014(2) 0.0036(18) -0.0012(17)
C00B 0.074(2) 0.068(2) 0.063(2) 0.0055(19) 0.0023(17) 0.0060(18)
C00C 0.0526(19) 0.077(3) 0.060(2) -0.0040(19) 0.0078(16) -0.0081(17)
C00D 0.068(2) 0.070(3) 0.081(3) 0.000(2) -0.004(2) -0.0155(19)
C00E 0.074(2) 0.091(3) 0.081(3) 0.023(2) -0.015(2) -0.011(2)
C00F 0.082(3) 0.090(3) 0.077(3) 0.008(2) 0.007(2) -0.030(2)
C00G 0.070(2) 0.104(3) 0.066(2) -0.004(2) 0.0174(19) -0.014(2)
C00H 0.073(2) 0.089(3) 0.094(3) -0.023(2) 0.033(2) -0.011(2)
C00I 0.124(4) 0.130(4) 0.070(3) -0.013(3) 0.008(2) 0.044(3)
C00J 0.057(2) 0.126(4) 0.117(4) -0.013(3) 0.013(2) 0.012(2)
C00K 0.116(4) 0.112(4) 0.133(4) -0.009(3) 0.007(3) 0.046(3)
C00L 0.121(4) 0.113(4) 0.160(5) -0.021(4) 0.002(3) 0.026(3)
C00M 0.213(7) 0.147(5) 0.143(5) -0.075(4) -0.076(5) 0.041(5)

loop_
_atom_type_symbol
_atom_type_description
_atom_type_scat_dispersion_real
_atom_type_scat_dispersion_imag
_atom_type_scat_source
C C 0.0033 0.0016 'International Tables Vol C Tables 4.2.6.8 and 6.1.1.4'
H H 0.0000 0.0000 'International Tables Vol C Tables 4.2.6.8 and 6.1.1.4'
N N 0.0061 0.0033 'International Tables Vol C Tables 4.2.6.8 and 6.1.1.4'

loop_
_geom_angle_atom_site_label_1
_geom_angle_atom_site_label_2
_geom_angle_atom_site_label_3
_geom_angle
C003 N001 C006 127.4(3)
C003 N001 H47 117(2)
C006 N001 H47 115(2)
C003 C1 C009 118.6(3)
C003 C1 C00B 121.0(3)
C009 C1 C00B 120.4(3)
C1 C003 C005 119.9(3)
C1 C003 N001 118.1(3)
C005 C003 N001 122.0(3)
C00D C004 C006 117.4(3)
C00D C004 C007 119.6(3)
C006 C004 C007 122.9(3)
C008 C005 C003 118.4(3)
C008 C005 C00E 119.2(3)
C003 C005 C00E 122.4(3)
C004 C006 C00C 120.8(3)
C004 C006 N001 120.5(3)
C00C C006 N001 118.6(3)
C00I C007 C00K 109.4(3)
C00I C007 C004 109.5(3)
C00K C007 C004 113.9(3)
C00I C007 H007 108.0
C00K C007 H007 108.0
C004 C007 H007 108.0
C005 C008 C00A 123.3(3)
C005 C008 H008 118.4
C00A C008 H008 118.4
C00A C009 C1 122.7(3)
C00A C009 H009 118.7
C1 C009 H009 118.7
C009 C00A C008 117.1(3)
C009 C00A C00J 121.5(4)
C008 C00A C00J 121.3(4)
C1 C00B H00C 109.5
C1 C00B H00D 109.5
H00C C00B H00D 109.5
C1 C00B H00E 109.5
H00C C00B H00E 109.5
H00D C00B H00E 109.5
C00G C00C C006 118.5(3)
C00G C00C C00H 118.7(3)
C006 C00C C00H 122.8(3)
C00F C00D C004 122.4(4)
C00F C00D H00F 118.8
C004 C00D H00F 118.8
C005 C00E H00G 109.5
C005 C00E H00H 109.5
H00G C00E H00H 109.5
C005 C00E H45 109.5
H00G C00E H45 109.5
H00H C00E H45 109.5
C00D C00F C00G 119.8(3)
C00D C00F H00J 120.1
C00G C00F H00J 120.1
C00F C00G C00C 120.9(4)
C00F C00G H00K 119.6
C00C C00G H00K 119.6
C00M C00H C00C 113.0(4)
C00M C00H C00L 109.5(4)
C00C C00H C00L 112.1(3)
C00M C00H H00L 107.3
C00C C00H H00L 107.3
C00L C00H H00L 107.3
C007 C00I H00M 109.5
C007 C00I H00N 109.5
H00M C00I H00N 109.5
C007 C00I H00O 109.5
H00M C00I H00O 109.5
H00N C00I H00O 109.5
C00A C00J H00P 109.5
C00A C00J H00Q 109.5
H00P C00J H00Q 109.5
C00A C00J H00R 109.5
H00P C00J H00R 109.5
H00Q C00J H00R 109.5
C007 C00K H00S 109.5
C007 C00K H42 109.5
H00S C00K H42 109.5
C007 C00K H00U 109.5
H00S C00K H00U 109.5
H42 C00K H00U 109.5
C00H C00L H00V 109.5
C00H C00L H00W 109.5
H00V C00L H00W 109.5
C00H C00L H43 109.5
H00V C00L H43 109.5
H00W C00L H43 109.5
C00H C00M H44 109.5
C00H C00M H46 109.5
H44 C00M H46 109.5
C00H C00M H41 109.5
H44 C00M H41 109.5
H46 C00M H41 109.5

loop_
_geom_bond_atom_site_label_1
_geom_bond_atom_site_label_2
_geom_bond_distance
N001 C003 1.430(4)
N001 C006 1.433(4)
N001 H47 0.81(3)
C1 C003 1.419(4)
C1 C009 1.411(4)
C1 C00B 1.519(5)
C003 C005 1.416(4)
C004 C00D 1.403(5)
C004 C006 1.417(5)
C004 C007 1.541(5)
C005 C008 1.398(5)
C005 C00E 1.534(5)
C006 C00C 1.427(5)
C007 C00I 1.527(6)
C007 C00K 1.528(6)
C007 H007 1.0000
C008 C00A 1.399(5)
C008 H008 0.9500
C009 C00A 1.389(5)
C009 H009 0.9500
C00A C00J 1.536(5)
C00B H00C 0.9800
C00B H00D 0.9800
C00B H00E 0.9800
C00C C00G 1.409(5)
C00C C00H 1.527(5)
C00D C00F 1.387(5)
C00D H00F 0.9500
C00E H00G 0.9800
C00E H00H 0.9800
C00E H45 0.9800
C00F C00G 1.385(6)
C00F H00J 0.9500
C00G H00K 0.9500
C00H C00M 1.531(7)
C00H C00L 1.540(6)
C00H H00L 1.0000
C00I H00M 0.9800
C00I H00N 0.9800
C00I H00O 0.9800
C00J H00P 0.9800
C00J H00Q 0.9800
C00J H00R 0.9800
C00K H00S 0.9800
C00K H42 0.9800
C00K H00U 0.9800
C00L H00V 0.9800
C00L H00W 0.9800
C00L H43 0.9800
C00M H44 0.9800
C00M H46 0.9800
C00M H41 0.9800
